data_1546664
loop_
_publ_author_name
'Smith, Samantha A. M.'
'Lough, Alan J.'
'Morris, Robert H.'

_publ_section_title
;
 Bromidocarbonyl{(1<i>S</i>,2<i>S</i>)-<i>N</i>-[2-(dicyclohexylphosphanyl)ethylidenyl]-<i>N</i>'-[2-(diphenylphosphanyl)ethyl]-1,2-diphenylethane-1,2-diamine}iron(II)
 tetraphenylborate
;
_journal_coeditor_code HB4129
_journal_issue 3
_journal_name_full IUCrData
_journal_page_first x170452
_journal_paper_doi 10.1107/S2414314617004527
_journal_volume 2
_journal_year 2017
_chemical_formula_iupac '[Fe Br (C43 H52 N2 O P2)] (C24 H20 B)'
_chemical_formula_moiety 'C43 H52 Br Fe N2 O P2 +, C24 H20 B -'
_chemical_formula_sum 'C67 H72 B Br Fe N2 O P2'
_chemical_formula_weight 1129.77
_chemical_name_systematic
'Chloridocarbonyl{(1<i>S</i>,2<i>S</i>)-<i>N</i>-[2-(diphenylphosphanyl)ethyl]-<i>N</i>'-[2-(dicyclohexylphosphanyl)ethylidenyl]-1,2-diphenylethane-1,2-diamine}iron(II) tetraphenylborate'
_space_group_crystal_system triclinic
_space_group_IT_number 1
_space_group_name_Hall 'P 1'
_space_group_name_H-M_alt 'P 1'
_symmetry_space_group_name_Hall 'P 1'
_symmetry_space_group_name_H-M 'P 1'
_atom_sites_solution_hydrogens geom
_audit_creation_method SHELXL-2014/7
_cell_angle_alpha 106.916(2)
_cell_angle_beta 98.406(2)
_cell_angle_gamma 110.635(2)
_cell_formula_units_Z 2
_cell_length_a 12.8083(8)
_cell_length_b 14.6370(10)
_cell_length_c 18.9082(12)
_cell_measurement_reflns_used 9764
_cell_measurement_temperature 147(2)
_cell_measurement_theta_max 26.94
_cell_measurement_theta_min 2.30
_cell_volume 3048.9(4)
_computing_cell_refinement
;
APEX2 (Bruker, 2014)
;
_computing_data_collection
;
APEX2 (Bruker, 2014)
;
_computing_data_reduction
;
SAINT (Bruker, 2014)
;
_computing_molecular_graphics
;
PLATON (Spek, 2009)
;
_computing_publication_material
;
SHELXTL (Sheldrick, 2008)
;
_computing_structure_refinement
;
SHELXL2014 (Sheldrick, 2015b)
;
_computing_structure_solution
;
SHELXT (Sheldrick, 2015a)
;
_diffrn_ambient_temperature 147(2)
_diffrn_measured_fraction_theta_full 1.000
_diffrn_measured_fraction_theta_max 0.998
_diffrn_measurement_device_type 'Bruker Kappa APEX DUO CCD'
_diffrn_measurement_method '\f and \w scans'
_diffrn_radiation_type MoK\a
_diffrn_radiation_wavelength 0.71073
_diffrn_reflns_av_R_equivalents 0.0403
_diffrn_reflns_limit_h_max 16
_diffrn_reflns_limit_h_min -16
_diffrn_reflns_limit_k_max 19
_diffrn_reflns_limit_k_min -19
_diffrn_reflns_limit_l_max 24
_diffrn_reflns_limit_l_min -24
_diffrn_reflns_number 100485
_diffrn_reflns_theta_full 25.242
_diffrn_reflns_theta_max 27.566
_diffrn_reflns_theta_min 1.596
_exptl_absorpt_coefficient_mu 0.997
_exptl_absorpt_correction_T_max 0.7456
_exptl_absorpt_correction_T_min 0.6994
_exptl_absorpt_correction_type multi-scan
_exptl_absorpt_process_details
;
(SADABS; Bruker, 2014)
;
_exptl_crystal_colour brown
_exptl_crystal_density_diffrn 1.231
_exptl_crystal_description plate
_exptl_crystal_F_000 1184
_exptl_crystal_size_max 0.270
_exptl_crystal_size_mid 0.240
_exptl_crystal_size_min 0.080
_refine_diff_density_max 0.459
_refine_diff_density_min -0.721
_refine_ls_abs_structure_details
;
Flack <i>x</i> determined using 10019 quotients
[(<i>I</i>^+^)-(<i>I</i>^-^)]/[(<i>I</i>^+^)+(<i>I</i>^-^)]
(Parsons et al., 2013)
;
_refine_ls_abs_structure_Flack 0.031(4)
_refine_ls_extinction_method none
_refine_ls_goodness_of_fit_ref 1.039
_refine_ls_hydrogen_treatment constr
_refine_ls_matrix_type full
_refine_ls_number_parameters 1351
_refine_ls_number_reflns 27968
_refine_ls_number_restraints 3
_refine_ls_restrained_S_all 1.039
_refine_ls_R_factor_all 0.0544
_refine_ls_R_factor_gt 0.0403
_refine_ls_shift/su_max 0.007
_refine_ls_shift/su_mean 0.000
_refine_ls_structure_factor_coef Fsqd
_refine_ls_weighting_details 'w=1/[\s^2^(Fo^2^)+(0.0286P)^2^+2.0989P] where P=(Fo^2^+2Fc^2^)/3'
_refine_ls_weighting_scheme calc
_refine_ls_wR_factor_gt 0.0834
_refine_ls_wR_factor_ref 0.0892
_reflns_number_gt 23633
_reflns_number_total 27968
_reflns_threshold_expression 'I > 2\s(I)'
_cod_data_source_file hb4129sup1.cif
_cod_data_source_block I
_cod_original_cell_volume 3048.9(3)
_cod_database_code 1546664
_shelx_space_group_comment
;
The symmetry employed for this shelxl refinement is uniquely defined
by the following loop, which should always be used as a source of
symmetry information in preference to the above space-group names.
They are only intended as comments.
;
_shelx_estimated_absorpt_t_min 0.775
_shelx_estimated_absorpt_t_max 0.924

loop_
_space_group_symop_operation_xyz
'x, y, z'

loop_
_atom_site_type_symbol
_atom_site_label
_atom_site_fract_x
_atom_site_fract_y
_atom_site_fract_z
_atom_site_U_iso_or_equiv
_atom_site_adp_type
_atom_site_calc_flag
_atom_site_occupancy
Fe Fe1A 0.47961(6) 0.31754(5) 0.58673(4) 0.01673(16) Uani d 1
Br Br1A 0.32265(4) 0.24165(4) 0.46381(3) 0.02753(13) Uani d 1
P P1A 0.64697(11) 0.37862(10) 0.67748(8) 0.0182(3) Uani d 1
P P2A 0.36422(12) 0.37319(10) 0.65025(8) 0.0187(3) Uani d 1
O O1A 0.5753(4) 0.5059(4) 0.5521(3) 0.0383(11) Uani d 1
N N1A 0.5539(4) 0.2289(3) 0.5222(3) 0.0189(9) Uani d 1
H H1A 0.5428 0.2380 0.4717 0.023 Uiso calc 1
N N2A 0.4039(3) 0.1867(3) 0.6051(2) 0.0164(9) Uani d 1
C C1A 0.4789(4) 0.1144(3) 0.5042(3) 0.0207(9) Uani d 1
H H1AA 0.4044 0.0967 0.4667 0.025 Uiso calc 1
C C2A 0.4481(4) 0.1047(3) 0.5776(2) 0.0179(8) Uani d 1
H H2AA 0.5217 0.1243 0.6167 0.021 Uiso calc 1
C C3A 0.6810(5) 0.2611(4) 0.5508(3) 0.0228(11) Uani d 1
H H3AA 0.7161 0.2604 0.5074 0.027 Uiso calc 1
H H3AB 0.6940 0.2100 0.5715 0.027 Uiso calc 1
C C4A 0.7396(5) 0.3704(4) 0.6132(3) 0.0237(12) Uani d 1
H H4AA 0.7495 0.4243 0.5900 0.028 Uiso calc 1
H H4AB 0.8172 0.3823 0.6421 0.028 Uiso calc 1
C C5A 0.3177(5) 0.1690(4) 0.6339(3) 0.0198(11) Uani d 1
H H5AA 0.2808 0.1023 0.6374 0.024 Uiso calc 1
C C6A 0.2745(5) 0.2502(4) 0.6617(3) 0.0216(11) Uani d 1
H H6AA 0.2774 0.2645 0.7166 0.026 Uiso calc 1
H H6AB 0.1927 0.2244 0.6322 0.026 Uiso calc 1
C C7A 0.5378(5) 0.4313(5) 0.5655(3) 0.0245(12) Uani d 1
C C11A 0.5265(5) 0.0373(4) 0.4657(3) 0.0213(11) Uani d 1
C C12A 0.4866(5) -0.0115(4) 0.3862(3) 0.0261(12) Uani d 1
H H12A 0.4309 0.0036 0.3584 0.031 Uiso calc 1
C C13A 0.5266(5) -0.0816(5) 0.3468(3) 0.0327(13) Uani d 1
H H13A 0.4989 -0.1136 0.2923 0.039 Uiso calc 1
C C14A 0.6050(5) -0.1051(5) 0.3853(4) 0.0311(13) Uani d 1
H H14A 0.6319 -0.1537 0.3580 0.037 Uiso calc 1
C C15A 0.6462(5) -0.0576(5) 0.4653(4) 0.0302(13) Uani d 1
H H15A 0.7021 -0.0730 0.4926 0.036 Uiso calc 1
C C16A 0.6055(5) 0.0120(4) 0.5048(3) 0.0249(12) Uani d 1
H H16A 0.6321 0.0428 0.5594 0.030 Uiso calc 1
C C21A 0.3644(5) -0.0046(4) 0.5680(3) 0.0214(11) Uani d 1
C C22A 0.2671(5) -0.0636(4) 0.5058(3) 0.0321(12) Uani d 1
H H22A 0.2541 -0.0379 0.4661 0.038 Uiso calc 1
C C23A 0.1882(5) -0.1605(4) 0.5010(4) 0.0410(14) Uani d 1
H H23A 0.1215 -0.2011 0.4580 0.049 Uiso calc 1
C C24A 0.2062(6) -0.1976(5) 0.5581(5) 0.0460(19) Uani d 1
H H24A 0.1508 -0.2632 0.5549 0.055 Uiso calc 1
C C25A 0.3038(6) -0.1409(5) 0.6205(4) 0.0382(15) Uani d 1
H H25A 0.3168 -0.1679 0.6593 0.046 Uiso calc 1
C C26A 0.3831(5) -0.0434(4) 0.6254(4) 0.0276(12) Uani d 1
H H26A 0.4502 -0.0034 0.6681 0.033 Uiso calc 1
C C31A 0.6613(4) 0.2952(4) 0.7300(3) 0.0178(10) Uani d 1
C C32A 0.5845(5) 0.2698(4) 0.7747(3) 0.0229(12) Uani d 1
H H32A 0.5253 0.2946 0.7757 0.027 Uiso calc 1
C C33A 0.5950(5) 0.2092(4) 0.8168(3) 0.0254(12) Uani d 1
H H33A 0.5441 0.1939 0.8477 0.030 Uiso calc 1
C C34A 0.6788(5) 0.1708(5) 0.8142(3) 0.0298(13) Uani d 1
H H34A 0.6847 0.1281 0.8427 0.036 Uiso calc 1
C C35A 0.7534(6) 0.1938(5) 0.7709(4) 0.0312(13) Uani d 1
H H35A 0.8104 0.1663 0.7691 0.037 Uiso calc 1
C C36A 0.7468(5) 0.2570(5) 0.7294(3) 0.0270(12) Uani d 1
H H36A 0.8007 0.2741 0.7006 0.032 Uiso calc 1
C C41A 0.7270(5) 0.5109(4) 0.7524(3) 0.0245(12) Uani d 1
C C42A 0.7577(6) 0.5977(5) 0.7312(4) 0.0380(16) Uani d 1
H H42A 0.7359 0.5887 0.6786 0.046 Uiso calc 1
C C43A 0.8209(6) 0.6990(5) 0.7874(5) 0.0462(19) Uani d 1
H H43A 0.8433 0.7586 0.7730 0.055 Uiso calc 1
C C44A 0.8501(6) 0.7112(5) 0.8634(5) 0.050(2) Uani d 1
H H44A 0.8915 0.7799 0.9015 0.060 Uiso calc 1
C C45A 0.8208(6) 0.6261(5) 0.8853(4) 0.0425(17) Uani d 1
H H45A 0.8426 0.6359 0.9381 0.051 Uiso calc 1
C C46A 0.7588(5) 0.5255(5) 0.8297(4) 0.0330(14) Uani d 1
H H46A 0.7381 0.4663 0.8447 0.040 Uiso calc 1
C C51A 0.2532(5) 0.4015(5) 0.5971(3) 0.0230(12) Uani d 1
H H51A 0.2029 0.3334 0.5536 0.028 Uiso calc 1
C C52A 0.1692(5) 0.4286(5) 0.6408(4) 0.0271(13) Uani d 1
H H52A 0.1357 0.3744 0.6625 0.033 Uiso calc 1
H H52B 0.2126 0.4970 0.6842 0.033 Uiso calc 1
C C53A 0.0720(6) 0.4344(6) 0.5886(4) 0.0382(16) Uani d 1
H H53A 0.0227 0.3637 0.5490 0.046 Uiso calc 1
H H53B 0.0228 0.4567 0.6192 0.046 Uiso calc 1
C C54A 0.1186(6) 0.5108(6) 0.5495(5) 0.0418(17) Uani d 1
H H54A 0.1605 0.5828 0.5887 0.050 Uiso calc 1
H H54B 0.0531 0.5093 0.5135 0.050 Uiso calc 1
C C55A 0.2007(6) 0.4831(6) 0.5054(4) 0.0362(16) Uani d 1
H H55A 0.1570 0.4138 0.4630 0.043 Uiso calc 1
H H55B 0.2325 0.5360 0.4824 0.043 Uiso calc 1
C C56A 0.3001(5) 0.4796(5) 0.5579(4) 0.0279(13) Uani d 1
H H56A 0.3482 0.5505 0.5975 0.033 Uiso calc 1
H H56B 0.3499 0.4583 0.5274 0.033 Uiso calc 1
C C61A 0.4324(5) 0.4762(5) 0.7484(3) 0.0269(13) Uani d 1
H H61A 0.5040 0.4681 0.7686 0.032 Uiso calc 1
C C62A 0.3672(7) 0.4700(5) 0.8077(4) 0.0439(18) Uani d 1
H H62A 0.3439 0.3997 0.8111 0.053 Uiso calc 1
H H62B 0.2959 0.4798 0.7923 0.053 Uiso calc 1
C C63A 0.4431(7) 0.5551(6) 0.8871(4) 0.0504(19) Uani d 1
H H63A 0.3977 0.5513 0.9251 0.061 Uiso calc 1
H H63B 0.5114 0.5420 0.9043 0.061 Uiso calc 1
C C64A 0.4838(8) 0.6644(6) 0.8834(5) 0.057(2) Uani d 1
H H64A 0.4158 0.6802 0.8710 0.068 Uiso calc 1
H H64B 0.5353 0.7173 0.9343 0.068 Uiso calc 1
C C65A 0.5474(6) 0.6714(5) 0.8241(4) 0.0393(16) Uani d 1
H H65A 0.6206 0.6646 0.8402 0.047 Uiso calc 1
H H65B 0.5680 0.7414 0.8204 0.047 Uiso calc 1
C C66A 0.4769(5) 0.5870(4) 0.7454(3) 0.0251(12) Uani d 1
H H66A 0.5256 0.5908 0.7093 0.030 Uiso calc 1
H H66B 0.4098 0.6002 0.7255 0.030 Uiso calc 1
Fe Fe1B 0.52061(5) 0.30550(5) 0.25957(4) 0.01600(16) Uani d 1
Br Br1B 0.66082(4) 0.37006(4) 0.38985(3) 0.02588(13) Uani d 1
P P1B 0.35682(11) 0.25002(10) 0.16651(8) 0.0171(3) Uani d 1
P P2B 0.63287(11) 0.24639(10) 0.19442(8) 0.0166(3) Uani d 1
O O1B 0.4105(4) 0.1166(4) 0.2908(3) 0.0372(11) Uani d 1
N N1B 0.4429(4) 0.3947(3) 0.3173(2) 0.0187(9) Uani d 1
H H1B 0.4770 0.4134 0.3733 0.022 Uiso calc 1
N N2B 0.6168(4) 0.4410(3) 0.2523(2) 0.0177(9) Uani d 1
C C1B 0.4795(4) 0.4981(3) 0.3045(2) 0.0178(8) Uani d 1
H H1BA 0.4323 0.4842 0.2524 0.021 Uiso calc 1
C C2B 0.6060(4) 0.5344(3) 0.3043(3) 0.0185(9) Uani d 1
H H2BA 0.6525 0.5518 0.3575 0.022 Uiso calc 1
C C3B 0.3130(5) 0.3429(4) 0.3028(3) 0.0234(12) Uani d 1
H H3BA 0.2803 0.3948 0.3023 0.028 Uiso calc 1
H H3BB 0.2952 0.3186 0.3452 0.028 Uiso calc 1
C C4B 0.2560(5) 0.2492(4) 0.2261(3) 0.0205(11) Uani d 1
H H4BA 0.1863 0.2518 0.1981 0.025 Uiso calc 1
H H4BB 0.2310 0.1830 0.2360 0.025 Uiso calc 1
C C5B 0.6992(4) 0.4552(4) 0.2212(3) 0.0201(11) Uani d 1
H H5BA 0.7476 0.5243 0.2261 0.024 Uiso calc 1
C C6B 0.7210(5) 0.3644(4) 0.1768(3) 0.0188(11) Uani d 1
H H6BA 0.8045 0.3802 0.1933 0.023 Uiso calc 1
H H6BB 0.6995 0.3514 0.1211 0.023 Uiso calc 1
C C7B 0.4529(5) 0.1906(5) 0.2775(3) 0.0231(12) Uani d 1
C C11B 0.4571(4) 0.5798(4) 0.3636(3) 0.0202(11) Uani d 1
C C12B 0.5181(5) 0.6212(4) 0.4403(3) 0.0263(12) Uani d 1
H H12B 0.5754 0.5990 0.4569 0.032 Uiso calc 1
C C13B 0.4958(5) 0.6950(5) 0.4929(3) 0.0314(13) Uani d 1
H H13B 0.5378 0.7233 0.5457 0.038 Uiso calc 1
C C14B 0.4127(6) 0.7275(5) 0.4690(4) 0.0370(15) Uani d 1
H H14B 0.3986 0.7788 0.5054 0.044 Uiso calc 1
C C15B 0.3504(6) 0.6863(5) 0.3930(4) 0.0318(14) Uani d 1
H H15B 0.2920 0.7076 0.3770 0.038 Uiso calc 1
C C16B 0.3734(5) 0.6132(5) 0.3399(4) 0.0243(12) Uani d 1
H H16B 0.3319 0.5857 0.2871 0.029 Uiso calc 1
C C21B 0.6530(5) 0.6309(4) 0.2850(3) 0.0223(11) Uani d 1
C C22B 0.7602(4) 0.7130(4) 0.3307(3) 0.0290(12) Uani d 1
H H22B 0.7996 0.7100 0.3761 0.035 Uiso calc 1
C C23B 0.8093(5) 0.7993(5) 0.3097(5) 0.0428(17) Uani d 1
H H23B 0.8822 0.8545 0.3408 0.051 Uiso calc 1
C C24B 0.7534(5) 0.8050(4) 0.2449(4) 0.0449(17) Uani d 1
H H24B 0.7877 0.8637 0.2308 0.054 Uiso calc 1
C C25B 0.6463(5) 0.7248(4) 0.1996(4) 0.0349(14) Uani d 1
H H25B 0.6070 0.7292 0.1549 0.042 Uiso calc 1
C C26B 0.5965(5) 0.6383(4) 0.2193(3) 0.0249(12) Uani d 1
H H26B 0.5234 0.5836 0.1879 0.030 Uiso calc 1
C C31B 0.7438(5) 0.2208(5) 0.2501(3) 0.0219(12) Uani d 1
H H31A 0.7925 0.2898 0.2931 0.026 Uiso calc 1
C C32B 0.4175(5) 0.3573(4) 0.0695(3) 0.0210(11) Uani d 1
H H32B 0.4766 0.3323 0.0683 0.025 Uiso calc 1
C C33B 0.4046(5) 0.4152(4) 0.0250(3) 0.0240(12) Uani d 1
H H33B 0.4528 0.4273 -0.0080 0.029 Uiso calc 1
C C34B 0.3215(5) 0.4553(5) 0.0286(3) 0.0289(13) Uani d 1
H H34B 0.3131 0.4952 -0.0017 0.035 Uiso calc 1
C C35B 0.2507(6) 0.4370(5) 0.0764(4) 0.0313(14) Uani d 1
H H35B 0.1949 0.4659 0.0799 0.038 Uiso calc 1
C C36B 0.2614(5) 0.3764(4) 0.1190(3) 0.0232(12) Uani d 1
H H36B 0.2115 0.3624 0.1508 0.028 Uiso calc 1
C C39B 0.3454(4) 0.3358(4) 0.1155(3) 0.0188(11) Uani d 1
C C41B 0.2780(5) 0.1189(4) 0.0899(3) 0.0225(11) Uani d 1
C C42B 0.2413(5) 0.0301(5) 0.1092(4) 0.0285(13) Uani d 1
H H42B 0.2594 0.0372 0.1617 0.034 Uiso calc 1
C C43B 0.1783(5) -0.0691(5) 0.0519(4) 0.0393(16) Uani d 1
H H43B 0.1555 -0.1295 0.0653 0.047 Uiso calc 1
C C44B 0.1487(5) -0.0804(5) -0.0242(4) 0.0393(16) Uani d 1
H H44B 0.1040 -0.1482 -0.0629 0.047 Uiso calc 1
C C45B 0.1842(5) 0.0073(5) -0.0442(4) 0.0369(15) Uani d 1
H H45B 0.1645 -0.0003 -0.0967 0.044 Uiso calc 1
C C46B 0.2490(5) 0.1066(5) 0.0129(3) 0.0263(12) Uani d 1
H H46B 0.2736 0.1666 -0.0010 0.032 Uiso calc 1
C C52B 0.8294(5) 0.1960(5) 0.2082(4) 0.0270(13) Uani d 1
H H52C 0.8622 0.2500 0.1863 0.032 Uiso calc 1
H H52D 0.7882 0.1270 0.1653 0.032 Uiso calc 1
C C53B 0.9282(5) 0.1938(5) 0.2638(4) 0.0333(15) Uani d 1
H H53C 0.9783 0.1708 0.2344 0.040 Uiso calc 1
H H53D 0.9765 0.2658 0.3019 0.040 Uiso calc 1
C C54B 0.8830(6) 0.1204(5) 0.3060(4) 0.0339(14) Uani d 1
H H54C 0.8448 0.0469 0.2687 0.041 Uiso calc 1
H H54D 0.9491 0.1266 0.3444 0.041 Uiso calc 1
C C55B 0.7978(6) 0.1456(5) 0.3461(4) 0.0319(14) Uani d 1
H H55C 0.8385 0.2157 0.3878 0.038 Uiso calc 1
H H55D 0.7662 0.0933 0.3696 0.038 Uiso calc 1
C C56B 0.6979(5) 0.1448(5) 0.2905(4) 0.0264(13) Uani d 1
H H56C 0.6459 0.1653 0.3193 0.032 Uiso calc 1
H H56D 0.6522 0.0729 0.2517 0.032 Uiso calc 1
C C61B 0.5650(5) 0.1411(4) 0.0975(3) 0.0213(12) Uani d 1
H H61B 0.4954 0.1501 0.0748 0.026 Uiso calc 1
C C62B 0.6390(6) 0.1465(5) 0.0394(4) 0.0338(14) Uani d 1
H H62C 0.6642 0.2163 0.0351 0.041 Uiso calc 1
H H62D 0.7092 0.1368 0.0582 0.041 Uiso calc 1
C C63B 0.5679(7) 0.0609(5) -0.0396(4) 0.0433(17) Uani d 1
H H63C 0.5025 0.0754 -0.0605 0.052 Uiso calc 1
H H63D 0.6175 0.0627 -0.0752 0.052 Uiso calc 1
C C64B 0.5211(6) -0.0463(5) -0.0357(4) 0.0405(16) Uani d 1
H H64C 0.5866 -0.0638 -0.0201 0.049 Uiso calc 1
H H64D 0.4728 -0.0986 -0.0875 0.049 Uiso calc 1
C C65B 0.4491(6) -0.0529(5) 0.0206(4) 0.0369(15) Uani d 1
H H65C 0.4241 -0.1233 0.0239 0.044 Uiso calc 1
H H65D 0.3786 -0.0436 0.0017 0.044 Uiso calc 1
C C66B 0.5181(5) 0.0317(4) 0.1009(4) 0.0266(13) Uani d 1
H H66C 0.4671 0.0285 0.1356 0.032 Uiso calc 1
H H66D 0.5835 0.0176 0.1223 0.032 Uiso calc 1
C C71A 0.9590(5) 1.0170(4) 0.6145(3) 0.0211(12) Uani d 1
C C72A 0.9233(5) 1.0988(5) 0.6234(3) 0.0259(12) Uani d 1
H H72A 0.8904 1.1166 0.6644 0.031 Uiso calc 1
C C73A 0.9338(5) 1.1550(5) 0.5750(4) 0.0323(14) Uani d 1
H H73A 0.9079 1.2096 0.5831 0.039 Uiso calc 1
C C74A 0.9823(5) 1.1313(5) 0.5148(4) 0.0345(15) Uani d 1
H H74A 0.9889 1.1687 0.4810 0.041 Uiso calc 1
C C75A 1.0207(6) 1.0526(5) 0.5048(3) 0.0354(15) Uani d 1
H H75A 1.0556 1.0368 0.4646 0.043 Uiso calc 1
C C76A 1.0084(5) 0.9964(5) 0.5535(4) 0.0289(13) Uani d 1
H H76A 1.0345 0.9419 0.5451 0.035 Uiso calc 1
C C81A 0.8466(5) 0.9485(4) 0.7135(3) 0.0207(12) Uani d 1
C C82A 0.8528(5) 0.9599(5) 0.7906(3) 0.0280(13) Uani d 1
H H82A 0.9261 0.9803 0.8249 0.034 Uiso calc 1
C C83A 0.7567(6) 0.9426(6) 0.8184(4) 0.0375(16) Uani d 1
H H83A 0.7648 0.9505 0.8708 0.045 Uiso calc 1
C C84A 0.6476(6) 0.9136(5) 0.7700(4) 0.0341(15) Uani d 1
H H84A 0.5816 0.9037 0.7893 0.041 Uiso calc 1
C C85A 0.6379(5) 0.8997(5) 0.6939(4) 0.0318(14) Uani d 1
H H85A 0.5639 0.8771 0.6595 0.038 Uiso calc 1
C C86A 0.7350(5) 0.9185(5) 0.6672(4) 0.0300(14) Uani d 1
H H86A 0.7259 0.9108 0.6147 0.036 Uiso calc 1
C C91A 1.0821(5) 1.0341(5) 0.7418(3) 0.0227(12) Uani d 1
C C92A 1.0990(5) 1.1283(5) 0.7980(3) 0.0274(13) Uani d 1
H H92A 1.0343 1.1453 0.8011 0.033 Uiso calc 1
C C93A 1.2075(5) 1.1990(5) 0.8499(3) 0.0307(14) Uani d 1
H H93A 1.2152 1.2623 0.8874 0.037 Uiso calc 1
C C94A 1.3033(5) 1.1768(5) 0.8468(4) 0.0331(15) Uani d 1
H H94A 1.3770 1.2238 0.8822 0.040 Uiso calc 1
C C95A 1.2900(5) 1.0853(5) 0.7916(4) 0.0339(15) Uani d 1
H H95A 1.3553 1.0692 0.7889 0.041 Uiso calc 1
C C96A 1.1832(5) 1.0164(5) 0.7400(3) 0.0265(13) Uani d 1
H H96A 1.1776 0.9546 0.7018 0.032 Uiso calc 1
C C101 0.9399(5) 0.8357(4) 0.6352(3) 0.0206(11) Uani d 1
C C102 0.9874(5) 0.7845(5) 0.6737(4) 0.0270(13) Uani d 1
H H10A 1.0354 0.8229 0.7252 0.032 Uiso calc 1
C C103 0.9670(5) 0.6803(5) 0.6395(4) 0.0310(14) Uani d 1
H H10B 1.0016 0.6490 0.6675 0.037 Uiso calc 1
C C104 0.8969(5) 0.6209(5) 0.5653(4) 0.0293(13) Uani d 1
H H10C 0.8839 0.5495 0.5419 0.035 Uiso calc 1
C C105 0.8459(5) 0.6670(5) 0.5257(4) 0.0310(13) Uani d 1
H H10D 0.7963 0.6272 0.4748 0.037 Uiso calc 1
C C106 0.8676(5) 0.7722(5) 0.5607(3) 0.0277(13) Uani d 1
H H10E 0.8314 0.8024 0.5326 0.033 Uiso calc 1
B B1A 0.9575(5) 0.9583(5) 0.6771(4) 0.0201(13) Uani d 1
C C71B 0.0376(4) 0.6074(4) 0.2316(3) 0.0186(11) Uani d 1
C C72B -0.0066(5) 0.6311(4) 0.2948(3) 0.0240(12) Uani d 1
H H72B -0.0302 0.6871 0.3045 0.029 Uiso calc 1
C C73B -0.0172(5) 0.5764(5) 0.3437(3) 0.0294(13) Uani d 1
H H73B -0.0459 0.5962 0.3866 0.035 Uiso calc 1
C C74B 0.0137(5) 0.4933(5) 0.3305(4) 0.0320(15) Uani d 1
H H74B 0.0052 0.4548 0.3636 0.038 Uiso calc 1
C C75B 0.0566(5) 0.4667(5) 0.2700(4) 0.0308(14) Uani d 1
H H75B 0.0787 0.4097 0.2610 0.037 Uiso calc 1
C C76B 0.0683(5) 0.5218(5) 0.2210(4) 0.0262(13) Uani d 1
H H76B 0.0980 0.5012 0.1788 0.031 Uiso calc 1
C C81B 0.0554(4) 0.7861(4) 0.2065(3) 0.0202(11) Uani d 1
C C82B 0.1306(5) 0.8528(5) 0.2804(4) 0.0300(13) Uani d 1
H H82B 0.1688 0.8249 0.3095 0.036 Uiso calc 1
C C83B 0.1510(6) 0.9577(5) 0.3123(4) 0.0328(14) Uani d 1
H H83B 0.2037 1.0000 0.3619 0.039 Uiso calc 1
C C84B 0.0968(5) 1.0012(5) 0.2735(4) 0.0321(14) Uani d 1
H H84B 0.1094 1.0726 0.2965 0.038 Uiso calc 1
C C85B 0.0236(6) 0.9401(5) 0.2009(4) 0.0329(14) Uani d 1
H H85B -0.0147 0.9690 0.1727 0.039 Uiso calc 1
C C86B 0.0057(5) 0.8341(5) 0.1682(4) 0.0270(13) Uani d 1
H H86B -0.0431 0.7938 0.1172 0.032 Uiso calc 1
C C91B -0.0856(5) 0.5867(4) 0.1026(3) 0.0196(11) Uani d 1
C C92B -0.1859(5) 0.6011(5) 0.1063(3) 0.0252(12) Uani d 1
H H92B -0.1808 0.6612 0.1461 0.030 Uiso calc 1
C C93B -0.2949(5) 0.5316(5) 0.0544(4) 0.0315(14) Uani d 1
H H93B -0.3614 0.5450 0.0588 0.038 Uiso calc 1
C C94B -0.3043(5) 0.4424(5) -0.0038(4) 0.0326(14) Uani d 1
H H94B -0.3772 0.3947 -0.0400 0.039 Uiso calc 1
C C95B -0.2059(5) 0.4245(5) -0.0080(3) 0.0309(13) Uani d 1
H H95B -0.2115 0.3631 -0.0466 0.037 Uiso calc 1
C C96B -0.1007(5) 0.4944(5) 0.0429(3) 0.0288(13) Uani d 1
H H96B -0.0346 0.4804 0.0379 0.035 Uiso calc 1
C C111 0.1499(5) 0.6735(4) 0.1320(3) 0.0205(11) Uani d 1
C C112 0.2595(5) 0.6998(4) 0.1787(3) 0.0235(12) Uani d 1
H H11A 0.2675 0.7072 0.2311 0.028 Uiso calc 1
C C113 0.3578(5) 0.7156(5) 0.1515(4) 0.0298(14) Uani d 1
H H11B 0.4302 0.7311 0.1847 0.036 Uiso calc 1
C C114 0.3494(5) 0.7085(5) 0.0763(4) 0.0316(14) Uani d 1
H H11C 0.4163 0.7210 0.0579 0.038 Uiso calc 1
C C115 0.2444(6) 0.6834(5) 0.0286(4) 0.0318(15) Uani d 1
H H11D 0.2375 0.6763 -0.0237 0.038 Uiso calc 1
C C116 0.1470(5) 0.6681(5) 0.0567(4) 0.0266(13) Uani d 1
H H11E 0.0754 0.6533 0.0229 0.032 Uiso calc 1
B B1B 0.0405(5) 0.6641(5) 0.1684(3) 0.0200(13) Uani d 1

loop_
_atom_site_aniso_label
_atom_site_aniso_U_11
_atom_site_aniso_U_22
_atom_site_aniso_U_33
_atom_site_aniso_U_12
_atom_site_aniso_U_13
_atom_site_aniso_U_23
Fe1A 0.0190(4) 0.0166(4) 0.0192(4) 0.0096(3) 0.0089(3) 0.0085(3)
Br1A 0.0350(3) 0.0310(3) 0.0214(3) 0.0209(2) 0.0059(2) 0.0084(2)
P1A 0.0167(6) 0.0162(6) 0.0225(7) 0.0067(5) 0.0082(5) 0.0073(5)
P2A 0.0210(7) 0.0170(7) 0.0217(7) 0.0091(6) 0.0098(6) 0.0088(6)
O1A 0.042(3) 0.039(3) 0.060(3) 0.026(2) 0.030(2) 0.037(2)
N1A 0.021(2) 0.021(2) 0.021(2) 0.0121(18) 0.0104(18) 0.0087(18)
N2A 0.018(2) 0.0157(19) 0.0168(19) 0.0080(16) 0.0068(16) 0.0060(16)
C1A 0.021(2) 0.021(2) 0.020(2) 0.0103(18) 0.0055(18) 0.0068(18)
C2A 0.019(2) 0.016(2) 0.022(2) 0.0096(18) 0.0076(18) 0.0082(17)
C3A 0.020(3) 0.027(3) 0.028(3) 0.013(2) 0.015(2) 0.011(2)
C4A 0.020(3) 0.028(3) 0.033(3) 0.014(2) 0.018(2) 0.016(2)
C5A 0.025(3) 0.016(2) 0.017(2) 0.007(2) 0.005(2) 0.007(2)
C6A 0.024(3) 0.020(3) 0.022(3) 0.008(2) 0.012(2) 0.009(2)
C7A 0.028(3) 0.027(3) 0.031(3) 0.018(2) 0.017(3) 0.014(3)
C11A 0.024(3) 0.016(2) 0.025(3) 0.009(2) 0.010(2) 0.008(2)
C12A 0.033(3) 0.025(3) 0.024(3) 0.014(2) 0.008(2) 0.012(2)
C13A 0.049(4) 0.027(3) 0.022(3) 0.016(3) 0.018(2) 0.006(2)
C14A 0.042(3) 0.027(3) 0.036(3) 0.023(3) 0.025(3) 0.011(3)
C15A 0.031(3) 0.035(3) 0.036(3) 0.021(3) 0.014(3) 0.018(3)
C16A 0.031(3) 0.026(3) 0.020(3) 0.016(2) 0.009(2) 0.006(2)
C21A 0.023(3) 0.015(2) 0.024(3) 0.007(2) 0.011(2) 0.004(2)
C22A 0.028(3) 0.024(3) 0.037(3) 0.006(2) 0.008(2) 0.009(2)
C23A 0.030(3) 0.024(3) 0.054(4) 0.005(2) 0.013(3) 0.000(3)
C24A 0.050(4) 0.021(3) 0.076(5) 0.015(3) 0.046(4) 0.017(3)
C25A 0.053(4) 0.032(3) 0.054(4) 0.026(3) 0.038(4) 0.027(3)
C26A 0.031(3) 0.024(3) 0.034(3) 0.017(2) 0.016(2) 0.010(2)
C31A 0.015(2) 0.018(2) 0.017(2) 0.0055(19) 0.0030(19) 0.003(2)
C32A 0.018(3) 0.021(3) 0.024(3) 0.006(2) 0.003(2) 0.006(2)
C33A 0.020(3) 0.027(3) 0.023(3) 0.003(2) 0.002(2) 0.010(2)
C34A 0.040(3) 0.025(3) 0.026(3) 0.014(3) 0.006(3) 0.013(3)
C35A 0.037(3) 0.031(3) 0.030(3) 0.025(3) 0.007(3) 0.006(3)
C36A 0.027(3) 0.030(3) 0.026(3) 0.014(2) 0.007(2) 0.011(2)
C41A 0.017(3) 0.018(3) 0.035(3) 0.007(2) 0.010(2) 0.003(2)
C42A 0.039(4) 0.020(3) 0.055(4) 0.009(3) 0.027(3) 0.012(3)
C43A 0.038(4) 0.022(3) 0.079(5) 0.009(3) 0.037(4) 0.012(3)
C44A 0.033(4) 0.025(3) 0.061(5) -0.001(3) 0.014(3) -0.011(3)
C45A 0.028(3) 0.034(4) 0.041(4) 0.008(3) -0.002(3) -0.008(3)
C46A 0.026(3) 0.026(3) 0.038(3) 0.009(2) 0.004(3) 0.003(3)
C51A 0.024(3) 0.024(3) 0.030(3) 0.016(2) 0.013(3) 0.012(3)
C52A 0.027(3) 0.030(3) 0.037(3) 0.017(3) 0.020(3) 0.017(3)
C53A 0.033(3) 0.043(4) 0.055(4) 0.025(3) 0.022(3) 0.025(3)
C54A 0.043(4) 0.047(4) 0.062(5) 0.034(3) 0.024(4) 0.035(4)
C55A 0.035(3) 0.044(4) 0.051(4) 0.026(3) 0.018(3) 0.032(3)
C56A 0.027(3) 0.032(3) 0.037(3) 0.016(3) 0.014(3) 0.021(3)
C61A 0.036(3) 0.023(3) 0.029(3) 0.017(3) 0.017(3) 0.011(3)
C62A 0.063(5) 0.025(3) 0.040(4) 0.009(3) 0.026(3) 0.013(3)
C63A 0.078(5) 0.037(4) 0.027(3) 0.013(3) 0.022(3) 0.009(3)
C64A 0.077(6) 0.034(4) 0.040(4) 0.007(4) 0.023(4) 0.003(3)
C65A 0.047(4) 0.021(3) 0.042(4) 0.007(3) 0.016(3) 0.007(3)
C66A 0.029(3) 0.020(3) 0.027(3) 0.009(2) 0.012(3) 0.009(2)
Fe1B 0.0180(4) 0.0164(4) 0.0174(4) 0.0094(3) 0.0073(3) 0.0077(3)
Br1B 0.0299(3) 0.0314(3) 0.0186(3) 0.0178(2) 0.0042(2) 0.0075(2)
P1B 0.0169(6) 0.0157(6) 0.0196(6) 0.0066(5) 0.0072(5) 0.0071(5)
P2B 0.0189(7) 0.0153(6) 0.0200(7) 0.0096(5) 0.0087(6) 0.0080(6)
O1B 0.034(2) 0.040(3) 0.051(3) 0.015(2) 0.017(2) 0.033(2)
N1B 0.021(2) 0.021(2) 0.018(2) 0.0123(18) 0.0069(17) 0.0078(18)
N2B 0.020(2) 0.016(2) 0.018(2) 0.0096(16) 0.0051(17) 0.0049(16)
C1B 0.020(2) 0.017(2) 0.019(2) 0.0093(17) 0.0058(18) 0.0068(17)
C2B 0.018(2) 0.015(2) 0.020(2) 0.0075(17) 0.0040(17) 0.0014(17)
C3B 0.027(3) 0.025(3) 0.025(3) 0.014(2) 0.015(2) 0.011(2)
C4B 0.018(3) 0.020(3) 0.025(3) 0.007(2) 0.010(2) 0.011(2)
C5B 0.020(2) 0.014(2) 0.023(2) 0.0059(19) 0.005(2) 0.004(2)
C6B 0.022(3) 0.016(2) 0.023(3) 0.011(2) 0.009(2) 0.007(2)
C7B 0.022(3) 0.034(3) 0.023(3) 0.016(2) 0.011(2) 0.017(3)
C11B 0.020(2) 0.019(2) 0.022(2) 0.0086(19) 0.010(2) 0.0051(19)
C12B 0.026(3) 0.028(3) 0.023(3) 0.013(2) 0.006(2) 0.006(2)
C13B 0.030(3) 0.033(3) 0.023(3) 0.009(2) 0.010(2) 0.001(2)
C14B 0.046(4) 0.022(3) 0.043(4) 0.016(3) 0.028(3) 0.002(3)
C15B 0.037(3) 0.028(3) 0.047(4) 0.027(3) 0.024(3) 0.015(3)
C16B 0.020(3) 0.026(3) 0.030(3) 0.012(2) 0.008(2) 0.011(2)
C21B 0.024(3) 0.014(2) 0.031(3) 0.012(2) 0.011(2) 0.003(2)
C22B 0.019(3) 0.021(3) 0.039(3) 0.009(2) 0.007(2) 0.001(2)
C23B 0.024(3) 0.020(3) 0.071(5) 0.004(2) 0.021(3) 0.002(3)
C24B 0.044(4) 0.025(3) 0.088(5) 0.021(3) 0.050(4) 0.027(3)
C25B 0.035(3) 0.032(3) 0.059(4) 0.023(3) 0.032(3) 0.026(3)
C26B 0.024(3) 0.021(3) 0.035(3) 0.011(2) 0.017(2) 0.012(2)
C31B 0.022(3) 0.024(3) 0.026(3) 0.011(2) 0.009(2) 0.014(3)
C32B 0.017(3) 0.023(3) 0.021(3) 0.007(2) 0.004(2) 0.007(2)
C33B 0.026(3) 0.022(3) 0.020(3) 0.003(2) 0.006(2) 0.009(2)
C34B 0.037(3) 0.022(3) 0.024(3) 0.010(3) 0.001(3) 0.009(2)
C35B 0.036(3) 0.031(3) 0.031(3) 0.021(3) 0.004(3) 0.012(3)
C36B 0.023(3) 0.028(3) 0.021(3) 0.014(2) 0.008(2) 0.007(2)
C39B 0.019(2) 0.014(2) 0.018(2) 0.004(2) -0.001(2) 0.004(2)
C41B 0.016(2) 0.019(3) 0.028(3) 0.005(2) 0.007(2) 0.005(2)
C42B 0.025(3) 0.026(3) 0.034(3) 0.009(2) 0.013(2) 0.010(3)
C43B 0.035(3) 0.020(3) 0.057(4) 0.005(3) 0.022(3) 0.010(3)
C44B 0.020(3) 0.024(3) 0.053(4) 0.001(2) 0.010(3) -0.004(3)
C45B 0.031(3) 0.034(3) 0.035(3) 0.010(3) 0.007(3) 0.004(3)
C46B 0.022(3) 0.023(3) 0.026(3) 0.007(2) 0.004(2) 0.004(2)
C52B 0.029(3) 0.022(3) 0.038(3) 0.016(2) 0.013(3) 0.014(3)
C53B 0.028(3) 0.042(4) 0.047(4) 0.025(3) 0.021(3) 0.024(3)
C54B 0.034(3) 0.036(3) 0.045(4) 0.025(3) 0.012(3) 0.021(3)
C55B 0.035(3) 0.038(3) 0.037(3) 0.022(3) 0.013(3) 0.024(3)
C56B 0.029(3) 0.028(3) 0.034(3) 0.019(3) 0.014(3) 0.016(3)
C61B 0.024(3) 0.018(3) 0.018(3) 0.005(2) 0.006(2) 0.004(2)
C62B 0.044(4) 0.027(3) 0.029(3) 0.010(3) 0.025(3) 0.008(3)
C63B 0.061(4) 0.027(3) 0.028(3) 0.008(3) 0.024(3) 0.000(3)
C64B 0.049(4) 0.024(3) 0.041(4) 0.013(3) 0.018(3) 0.001(3)
C65B 0.044(4) 0.022(3) 0.034(3) 0.006(3) 0.011(3) 0.006(3)
C66B 0.026(3) 0.021(3) 0.032(3) 0.007(2) 0.012(3) 0.010(3)
C71A 0.018(3) 0.021(3) 0.017(3) 0.003(2) 0.003(2) 0.003(2)
C72A 0.024(3) 0.028(3) 0.029(3) 0.013(2) 0.012(3) 0.012(3)
C73A 0.027(3) 0.030(3) 0.045(4) 0.014(3) 0.010(3) 0.020(3)
C74A 0.024(3) 0.038(4) 0.034(3) 0.002(3) -0.003(3) 0.021(3)
C75A 0.035(3) 0.040(4) 0.017(3) 0.003(3) 0.009(3) 0.008(3)
C76A 0.030(3) 0.027(3) 0.028(3) 0.011(3) 0.010(3) 0.007(3)
C81A 0.026(3) 0.012(2) 0.022(3) 0.008(2) 0.008(2) 0.002(2)
C82A 0.035(3) 0.028(3) 0.023(3) 0.013(3) 0.008(3) 0.011(3)
C83A 0.046(4) 0.041(4) 0.029(3) 0.018(3) 0.017(3) 0.014(3)
C84A 0.038(4) 0.023(3) 0.049(4) 0.014(3) 0.028(3) 0.014(3)
C85A 0.025(3) 0.028(3) 0.038(4) 0.009(3) 0.007(3) 0.008(3)
C86A 0.032(3) 0.031(3) 0.027(3) 0.011(3) 0.010(3) 0.011(3)
C91A 0.024(3) 0.025(3) 0.018(3) 0.008(2) 0.005(2) 0.008(2)
C92A 0.028(3) 0.025(3) 0.024(3) 0.012(2) -0.002(2) 0.004(2)
C93A 0.034(3) 0.023(3) 0.024(3) 0.006(3) 0.004(3) 0.003(2)
C94A 0.024(3) 0.037(4) 0.023(3) 0.002(3) 0.003(3) 0.005(3)
C95A 0.025(3) 0.040(4) 0.033(3) 0.012(3) 0.013(3) 0.008(3)
C96A 0.025(3) 0.030(3) 0.020(3) 0.009(2) 0.010(2) 0.004(3)
C101 0.017(3) 0.021(3) 0.024(3) 0.008(2) 0.009(2) 0.007(2)
C102 0.029(3) 0.027(3) 0.027(3) 0.013(3) 0.011(3) 0.010(3)
C103 0.031(3) 0.031(3) 0.046(4) 0.020(3) 0.017(3) 0.022(3)
C104 0.026(3) 0.020(3) 0.041(3) 0.009(2) 0.018(3) 0.006(3)
C105 0.023(3) 0.029(3) 0.030(3) 0.007(2) 0.002(2) 0.003(3)
C106 0.026(3) 0.023(3) 0.028(3) 0.010(2) 0.001(2) 0.005(2)
B1A 0.021(3) 0.020(3) 0.021(3) 0.011(2) 0.007(3) 0.005(3)
C71B 0.013(2) 0.018(3) 0.019(3) 0.005(2) 0.000(2) 0.003(2)
C72B 0.025(3) 0.019(3) 0.023(3) 0.007(2) 0.007(2) 0.003(2)
C73B 0.034(3) 0.023(3) 0.025(3) 0.007(2) 0.012(3) 0.006(2)
C74B 0.034(3) 0.032(3) 0.027(3) 0.005(3) 0.009(3) 0.016(3)
C75B 0.020(3) 0.029(3) 0.048(4) 0.010(2) 0.006(3) 0.023(3)
C76B 0.020(3) 0.025(3) 0.034(3) 0.009(2) 0.008(2) 0.012(3)
C81B 0.017(3) 0.021(3) 0.023(3) 0.008(2) 0.010(2) 0.006(2)
C82B 0.029(3) 0.024(3) 0.035(3) 0.011(3) 0.006(3) 0.008(3)
C83B 0.036(3) 0.018(3) 0.033(3) 0.007(2) 0.010(3) 0.000(2)
C84B 0.033(3) 0.019(3) 0.049(4) 0.012(2) 0.023(3) 0.012(3)
C85B 0.036(3) 0.027(3) 0.047(4) 0.017(3) 0.022(3) 0.021(3)
C86B 0.024(3) 0.028(3) 0.028(3) 0.008(2) 0.009(2) 0.013(3)
C91B 0.020(3) 0.020(3) 0.022(3) 0.009(2) 0.006(2) 0.009(2)
C92B 0.024(3) 0.025(3) 0.023(3) 0.008(2) 0.007(2) 0.006(2)
C93B 0.019(3) 0.041(4) 0.025(3) 0.009(3) 0.002(2) 0.007(3)
C94B 0.023(3) 0.035(3) 0.023(3) 0.003(3) -0.002(2) 0.002(3)
C95B 0.030(3) 0.028(3) 0.024(3) 0.010(3) 0.002(2) 0.000(2)
C96B 0.027(3) 0.026(3) 0.028(3) 0.011(2) 0.006(2) 0.004(3)
C111 0.021(3) 0.016(3) 0.027(3) 0.010(2) 0.009(2) 0.008(2)
C112 0.023(3) 0.024(3) 0.023(3) 0.011(2) 0.007(2) 0.005(2)
C113 0.024(3) 0.026(3) 0.040(4) 0.012(3) 0.014(3) 0.008(3)
C114 0.028(3) 0.028(3) 0.044(4) 0.012(3) 0.021(3) 0.014(3)
C115 0.043(4) 0.030(3) 0.031(3) 0.017(3) 0.023(3) 0.014(3)
C116 0.025(3) 0.028(3) 0.029(3) 0.013(2) 0.010(3) 0.011(3)
B1B 0.019(3) 0.020(3) 0.017(3) 0.007(2) 0.003(2) 0.005(3)

loop_
_atom_type_symbol
_atom_type_description
_atom_type_scat_dispersion_real
_atom_type_scat_dispersion_imag
_atom_type_scat_source
C C 0.0033 0.0016 'International Tables Vol C Tables 4.2.6.8 and 6.1.1.4'
H H 0.0000 0.0000 'International Tables Vol C Tables 4.2.6.8 and 6.1.1.4'
B B 0.0013 0.0007 'International Tables Vol C Tables 4.2.6.8 and 6.1.1.4'
N N 0.0061 0.0033 'International Tables Vol C Tables 4.2.6.8 and 6.1.1.4'
O O 0.0106 0.0060 'International Tables Vol C Tables 4.2.6.8 and 6.1.1.4'
P P 0.1023 0.0942 'International Tables Vol C Tables 4.2.6.8 and 6.1.1.4'
Fe Fe 0.3463 0.8444 'International Tables Vol C Tables 4.2.6.8 and 6.1.1.4'
Br Br -0.2901 2.4595 'International Tables Vol C Tables 4.2.6.8 and 6.1.1.4'

loop_
_geom_angle_atom_site_label_1
_geom_angle_atom_site_label_2
_geom_angle_atom_site_label_3
_geom_angle
C7A Fe1A N2A 176.0(2)
C7A Fe1A N1A 98.6(2)
N2A Fe1A N1A 82.10(16)
C7A Fe1A P1A 88.3(2)
N2A Fe1A P1A 95.73(13)
N1A Fe1A P1A 82.94(13)
C7A Fe1A P2A 94.01(18)
N2A Fe1A P2A 84.82(13)
N1A Fe1A P2A 165.62(12)
P1A Fe1A P2A 104.36(6)
C7A Fe1A Br1A 87.5(2)
N2A Fe1A Br1A 88.58(13)
N1A Fe1A Br1A 84.39(13)
P1A Fe1A Br1A 165.92(5)
P2A Fe1A Br1A 89.35(5)
C31A P1A C4A 105.0(3)
C31A P1A C41A 102.0(3)
C4A P1A C41A 104.3(3)
C31A P1A Fe1A 117.17(17)
C4A P1A Fe1A 97.4(2)
C41A P1A Fe1A 127.98(19)
C51A P2A C6A 102.4(3)
C51A P2A C61A 109.0(3)
C6A P2A C61A 106.7(2)
C51A P2A Fe1A 118.24(18)
C6A P2A Fe1A 99.76(18)
C61A P2A Fe1A 118.2(2)
C3A N1A C1A 114.9(4)
C3A N1A Fe1A 117.9(3)
C1A N1A Fe1A 107.6(3)
C3A N1A H1A 105.1
C1A N1A H1A 105.1
Fe1A N1A H1A 105.1
C5A N2A C2A 121.2(4)
C5A N2A Fe1A 123.2(4)
C2A N2A Fe1A 115.5(3)
N1A C1A C11A 115.6(4)
N1A C1A C2A 107.6(3)
C11A C1A C2A 114.2(4)
N1A C1A H1AA 106.2
C11A C1A H1AA 106.2
C2A C1A H1AA 106.2
N2A C2A C21A 113.4(4)
N2A C2A C1A 105.1(3)
C21A C2A C1A 114.6(4)
N2A C2A H2AA 107.8
C21A C2A H2AA 107.8
C1A C2A H2AA 107.8
N1A C3A C4A 111.1(4)
N1A C3A H3AA 109.4
C4A C3A H3AA 109.4
N1A C3A H3AB 109.4
C4A C3A H3AB 109.4
H3AA C3A H3AB 108.0
C3A C4A P1A 107.6(3)
C3A C4A H4AA 110.2
P1A C4A H4AA 110.2
C3A C4A H4AB 110.2
P1A C4A H4AB 110.2
H4AA C4A H4AB 108.5
N2A C5A C6A 121.3(4)
N2A C5A H5AA 119.4
C6A C5A H5AA 119.4
C5A C6A P2A 110.3(3)
C5A C6A H6AA 109.6
P2A C6A H6AA 109.6
C5A C6A H6AB 109.6
P2A C6A H6AB 109.6
H6AA C6A H6AB 108.1
O1A C7A Fe1A 179.4(6)
C16A C11A C12A 118.3(5)
C16A C11A C1A 124.3(5)
C12A C11A C1A 117.4(5)
C13A C12A C11A 121.0(5)
C13A C12A H12A 119.5
C11A C12A H12A 119.5
C14A C13A C12A 120.5(6)
C14A C13A H13A 119.8
C12A C13A H13A 119.8
C13A C14A C15A 119.7(6)
C13A C14A H14A 120.1
C15A C14A H14A 120.1
C16A C15A C14A 119.8(6)
C16A C15A H15A 120.1
C14A C15A H15A 120.1
C11A C16A C15A 120.7(5)
C11A C16A H16A 119.7
C15A C16A H16A 119.7
C22A C21A C26A 119.4(5)
C22A C21A C2A 121.4(5)
C26A C21A C2A 119.1(5)
C21A C22A C23A 120.1(5)
C21A C22A H22A 120.0
C23A C22A H22A 120.0
C24A C23A C22A 120.2(6)
C24A C23A H23A 119.9
C22A C23A H23A 119.9
C23A C24A C25A 120.9(5)
C23A C24A H24A 119.5
C25A C24A H24A 119.5
C24A C25A C26A 118.9(6)
C24A C25A H25A 120.6
C26A C25A H25A 120.6
C21A C26A C25A 120.4(6)
C21A C26A H26A 119.8
C25A C26A H26A 119.8
C36A C31A C32A 118.3(5)
C36A C31A P1A 122.9(4)
C32A C31A P1A 118.8(4)
C33A C32A C31A 120.4(5)
C33A C32A H32A 119.8
C31A C32A H32A 119.8
C34A C33A C32A 120.3(5)
C34A C33A H33A 119.8
C32A C33A H33A 119.8
C35A C34A C33A 120.2(5)
C35A C34A H34A 119.9
C33A C34A H34A 119.9
C34A C35A C36A 120.7(6)
C34A C35A H35A 119.6
C36A C35A H35A 119.6
C35A C36A C31A 120.1(5)
C35A C36A H36A 120.0
C31A C36A H36A 120.0
C42A C41A C46A 119.3(6)
C42A C41A P1A 119.4(5)
C46A C41A P1A 121.3(4)
C41A C42A C43A 120.1(7)
C41A C42A H42A 119.9
C43A C42A H42A 119.9
C44A C43A C42A 119.4(6)
C44A C43A H43A 120.3
C42A C43A H43A 120.3
C43A C44A C45A 121.3(7)
C43A C44A H44A 119.4
C45A C44A H44A 119.4
C44A C45A C46A 119.5(7)
C44A C45A H45A 120.3
C46A C45A H45A 120.3
C41A C46A C45A 120.4(6)
C41A C46A H46A 119.8
C45A C46A H46A 119.8
C56A C51A C52A 110.7(5)
C56A C51A P2A 115.1(4)
C52A C51A P2A 115.9(4)
C56A C51A H51A 104.6
C52A C51A H51A 104.6
P2A C51A H51A 104.6
C53A C52A C51A 111.4(5)
C53A C52A H52A 109.4
C51A C52A H52A 109.4
C53A C52A H52B 109.4
C51A C52A H52B 109.4
H52A C52A H52B 108.0
C54A C53A C52A 111.6(5)
C54A C53A H53A 109.3
C52A C53A H53A 109.3
C54A C53A H53B 109.3
C52A C53A H53B 109.3
H53A C53A H53B 108.0
C53A C54A C55A 111.2(5)
C53A C54A H54A 109.4
C55A C54A H54A 109.4
C53A C54A H54B 109.4
C55A C54A H54B 109.4
H54A C54A H54B 108.0
C56A C55A C54A 111.2(6)
C56A C55A H55A 109.4
C54A C55A H55A 109.4
C56A C55A H55B 109.4
C54A C55A H55B 109.4
H55A C55A H55B 108.0
C55A C56A C51A 110.6(5)
C55A C56A H56A 109.5
C51A C56A H56A 109.5
C55A C56A H56B 109.5
C51A C56A H56B 109.5
H56A C56A H56B 108.1
C62A C61A C66A 110.9(5)
C62A C61A P2A 118.5(5)
C66A C61A P2A 111.2(4)
C62A C61A H61A 105.0
C66A C61A H61A 105.0
P2A C61A H61A 105.0
C61A C62A C63A 110.6(6)
C61A C62A H62A 109.5
C63A C62A H62A 109.5
C61A C62A H62B 109.5
C63A C62A H62B 109.5
H62A C62A H62B 108.1
C64A C63A C62A 110.9(6)
C64A C63A H63A 109.4
C62A C63A H63A 109.4
C64A C63A H63B 109.4
C62A C63A H63B 109.4
H63A C63A H63B 108.0
C65A C64A C63A 110.8(6)
C65A C64A H64A 109.5
C63A C64A H64A 109.5
C65A C64A H64B 109.5
C63A C64A H64B 109.5
H64A C64A H64B 108.1
C64A C65A C66A 112.5(6)
C64A C65A H65A 109.1
C66A C65A H65A 109.1
C64A C65A H65B 109.1
C66A C65A H65B 109.1
H65A C65A H65B 107.8
C65A C66A C61A 111.8(5)
C65A C66A H66A 109.2
C61A C66A H66A 109.2
C65A C66A H66B 109.2
C61A C66A H66B 109.2
H66A C66A H66B 107.9
C7B Fe1B N2B 171.5(2)
C7B Fe1B N1B 98.9(2)
N2B Fe1B N1B 82.35(17)
C7B Fe1B P1B 87.17(19)
N2B Fe1B P1B 101.30(13)
N1B Fe1B P1B 80.18(13)
C7B Fe1B P2B 95.29(19)
N2B Fe1B P2B 83.33(13)
N1B Fe1B P2B 165.68(12)
P1B Fe1B P2B 102.70(6)
C7B Fe1B Br1B 85.08(19)
N2B Fe1B Br1B 86.68(13)
N1B Fe1B Br1B 84.78(13)
P1B Fe1B Br1B 161.80(5)
P2B Fe1B Br1B 94.40(4)
C39B P1B C4B 105.9(3)
C39B P1B C41B 102.0(2)
C4B P1B C41B 101.4(2)
C39B P1B Fe1B 118.49(17)
C4B P1B Fe1B 98.80(19)
C41B P1B Fe1B 127.01(19)
C31B P2B C61B 109.5(3)
C31B P2B C6B 103.1(2)
C61B P2B C6B 104.4(2)
C31B P2B Fe1B 116.34(18)
C61B P2B Fe1B 119.65(19)
C6B P2B Fe1B 101.25(17)
C3B N1B C1B 111.0(4)
C3B N1B Fe1B 117.4(3)
C1B N1B Fe1B 109.7(3)
C3B N1B H1B 106.0
C1B N1B H1B 106.0
Fe1B N1B H1B 106.0
C5B N2B C2B 119.3(4)
C5B N2B Fe1B 124.9(4)
C2B N2B Fe1B 114.1(3)
C2B C1B N1B 107.9(3)
C2B C1B C11B 112.9(4)
N1B C1B C11B 112.0(4)
C2B C1B H1BA 108.0
N1B C1B H1BA 108.0
C11B C1B H1BA 108.0
N2B C2B C21B 114.0(4)
N2B C2B C1B 106.3(3)
C21B C2B C1B 114.8(4)
N2B C2B H2BA 107.1
C21B C2B H2BA 107.1
C1B C2B H2BA 107.1
N1B C3B C4B 111.3(4)
N1B C3B H3BA 109.4
C4B C3B H3BA 109.4
N1B C3B H3BB 109.4
C4B C3B H3BB 109.4
H3BA C3B H3BB 108.0
C3B C4B P1B 111.2(3)
C3B C4B H4BA 109.4
P1B C4B H4BA 109.4
C3B C4B H4BB 109.4
P1B C4B H4BB 109.4
H4BA C4B H4BB 108.0
N2B C5B C6B 120.6(5)
N2B C5B H5BA 119.7
C6B C5B H5BA 119.7
C5B C6B P2B 108.9(3)
C5B C6B H6BA 109.9
P2B C6B H6BA 109.9
C5B C6B H6BB 109.9
P2B C6B H6BB 109.9
H6BA C6B H6BB 108.3
O1B C7B Fe1B 178.5(6)
C12B C11B C16B 119.4(5)
C12B C11B C1B 121.0(5)
C16B C11B C1B 119.5(5)
C11B C12B C13B 120.0(5)
C11B C12B H12B 120.0
C13B C12B H12B 120.0
C14B C13B C12B 120.2(6)
C14B C13B H13B 119.9
C12B C13B H13B 119.9
C15B C14B C13B 120.6(6)
C15B C14B H14B 119.7
C13B C14B H14B 119.7
C14B C15B C16B 119.4(6)
C14B C15B H15B 120.3
C16B C15B H15B 120.3
C15B C16B C11B 120.4(6)
C15B C16B H16B 119.8
C11B C16B H16B 119.8
C26B C21B C22B 118.6(5)
C26B C21B C2B 121.6(5)
C22B C21B C2B 119.6(5)
C23B C22B C21B 120.1(5)
C23B C22B H22B 120.0
C21B C22B H22B 120.0
C24B C23B C22B 120.7(6)
C24B C23B H23B 119.7
C22B C23B H23B 119.7
C23B C24B C25B 119.8(5)
C23B C24B H24B 120.1
C25B C24B H24B 120.1
C26B C25B C24B 120.4(6)
C26B C25B H25B 119.8
C24B C25B H25B 119.8
C25B C26B C21B 120.4(5)
C25B C26B H26B 119.8
C21B C26B H26B 119.8
C52B C31B C56B 111.6(5)
C52B C31B P2B 115.3(4)
C56B C31B P2B 115.6(4)
C52B C31B H31A 104.2
C56B C31B H31A 104.2
P2B C31B H31A 104.2
C39B C32B C33B 120.5(5)
C39B C32B H32B 119.7
C33B C32B H32B 119.7
C34B C33B C32B 120.2(5)
C34B C33B H33B 119.9
C32B C33B H33B 119.9
C33B C34B C35B 119.9(5)
C33B C34B H34B 120.0
C35B C34B H34B 120.0
C34B C35B C36B 119.7(6)
C34B C35B H35B 120.1
C36B C35B H35B 120.1
C35B C36B C39B 120.4(5)
C35B C36B H36B 119.8
C39B C36B H36B 119.8
C32B C39B C36B 119.1(5)
C32B C39B P1B 119.2(4)
C36B C39B P1B 121.6(4)
C46B C41B C42B 118.9(5)
C46B C41B P1B 121.3(4)
C42B C41B P1B 119.6(4)
C43B C42B C41B 120.0(6)
C43B C42B H42B 120.0
C41B C42B H42B 120.0
C44B C43B C42B 120.6(6)
C44B C43B H43B 119.7
C42B C43B H43B 119.7
C43B C44B C45B 119.9(6)
C43B C44B H44B 120.0
C45B C44B H44B 120.0
C44B C45B C46B 119.7(6)
C44B C45B H45B 120.1
C46B C45B H45B 120.1
C41B C46B C45B 120.8(5)
C41B C46B H46B 119.6
C45B C46B H46B 119.6
C31B C52B C53B 110.6(5)
C31B C52B H52C 109.5
C53B C52B H52C 109.5
C31B C52B H52D 109.5
C53B C52B H52D 109.5
H52C C52B H52D 108.1
C54B C53B C52B 112.3(5)
C54B C53B H53C 109.1
C52B C53B H53C 109.1
C54B C53B H53D 109.1
C52B C53B H53D 109.1
H53C C53B H53D 107.9
C55B C54B C53B 111.6(5)
C55B C54B H54C 109.3
C53B C54B H54C 109.3
C55B C54B H54D 109.3
C53B C54B H54D 109.3
H54C C54B H54D 108.0
C54B C55B C56B 111.7(5)
C54B C55B H55C 109.3
C56B C55B H55C 109.3
C54B C55B H55D 109.3
C56B C55B H55D 109.3
H55C C55B H55D 107.9
C55B C56B C31B 110.8(5)
C55B C56B H56C 109.5
C31B C56B H56C 109.5
C55B C56B H56D 109.5
C31B C56B H56D 109.5
H56C C56B H56D 108.1
C66B C61B C62B 110.6(5)
C66B C61B P2B 112.3(4)
C62B C61B P2B 116.2(4)
C66B C61B H61B 105.6
C62B C61B H61B 105.6
P2B C61B H61B 105.6
C63B C62B C61B 110.1(5)
C63B C62B H62C 109.6
C61B C62B H62C 109.6
C63B C62B H62D 109.6
C61B C62B H62D 109.6
H62C C62B H62D 108.1
C64B C63B C62B 112.0(6)
C64B C63B H63C 109.2
C62B C63B H63C 109.2
C64B C63B H63D 109.2
C62B C63B H63D 109.2
H63C C63B H63D 107.9
C63B C64B C65B 111.9(6)
C63B C64B H64C 109.2
C65B C64B H64C 109.2
C63B C64B H64D 109.2
C65B C64B H64D 109.2
H64C C64B H64D 107.9
C64B C65B C66B 111.3(5)
C64B C65B H65C 109.4
C66B C65B H65C 109.4
C64B C65B H65D 109.4
C66B C65B H65D 109.4
H65C C65B H65D 108.0
C61B C66B C65B 111.1(5)
C61B C66B H66C 109.4
C65B C66B H66C 109.4
C61B C66B H66D 109.4
C65B C66B H66D 109.4
H66C C66B H66D 108.0
C72A C71A C76A 115.2(5)
C72A C71A B1A 122.5(5)
C76A C71A B1A 121.9(5)
C73A C72A C71A 123.0(5)
C73A C72A H72A 118.5
C71A C72A H72A 118.5
C74A C73A C72A 119.8(6)
C74A C73A H73A 120.1
C72A C73A H73A 120.1
C75A C74A C73A 119.1(5)
C75A C74A H74A 120.4
C73A C74A H74A 120.4
C74A C75A C76A 120.2(6)
C74A C75A H75A 119.9
C76A C75A H75A 119.9
C75A C76A C71A 122.6(6)
C75A C76A H76A 118.7
C71A C76A H76A 118.7
C82A C81A C86A 114.7(5)
C82A C81A B1A 123.5(5)
C86A C81A B1A 121.5(5)
C83A C82A C81A 122.6(6)
C83A C82A H82A 118.7
C81A C82A H82A 118.7
C82A C83A C84A 120.5(6)
C82A C83A H83A 119.7
C84A C83A H83A 119.8
C85A C84A C83A 118.5(6)
C85A C84A H84A 120.8
C83A C84A H84A 120.8
C84A C85A C86A 120.3(6)
C84A C85A H85A 119.9
C86A C85A H85A 119.9
C85A C86A C81A 123.4(6)
C85A C86A H86A 118.3
C81A C86A H86A 118.3
C92A C91A C96A 115.0(5)
C92A C91A B1A 121.6(5)
C96A C91A B1A 123.0(5)
C91A C92A C93A 122.6(6)
C91A C92A H92A 118.7
C93A C92A H92A 118.7
C94A C93A C92A 120.1(6)
C94A C93A H93A 120.0
C92A C93A H93A 120.0
C95A C94A C93A 118.7(6)
C95A C94A H94A 120.6
C93A C94A H94A 120.6
C94A C95A C96A 121.1(6)
C94A C95A H95A 119.5
C96A C95A H95A 119.5
C95A C96A C91A 122.5(6)
C95A C96A H96A 118.8
C91A C96A H96A 118.8
C106 C101 C102 114.8(5)
C106 C101 B1A 122.1(5)
C102 C101 B1A 122.9(5)
C103 C102 C101 122.4(6)
C103 C102 H10A 118.8
C101 C102 H10A 118.8
C104 C103 C102 121.0(6)
C104 C103 H10B 119.5
C102 C103 H10B 119.5
C103 C104 C105 118.8(6)
C103 C104 H10C 120.6
C105 C104 H10C 120.6
C104 C105 C106 119.6(6)
C104 C105 H10D 120.2
C106 C105 H10D 120.2
C105 C106 C101 123.4(6)
C105 C106 H10E 118.3
C101 C106 H10E 118.3
C91A B1A C81A 112.4(4)
C91A B1A C71A 103.0(4)
C81A B1A C71A 111.7(5)
C91A B1A C101 114.0(5)
C81A B1A C101 104.7(4)
C71A B1A C101 111.2(4)
C72B C71B C76B 114.6(5)
C72B C71B B1B 123.7(5)
C76B C71B B1B 121.4(5)
C73B C72B C71B 122.8(6)
C73B C72B H72B 118.6
C71B C72B H72B 118.6
C74B C73B C72B 120.2(5)
C74B C73B H73B 119.9
C72B C73B H73B 119.9
C75B C74B C73B 119.5(5)
C75B C74B H74B 120.2
C73B C74B H74B 120.2
C74B C75B C76B 120.6(6)
C74B C75B H75B 119.7
C76B C75B H75B 119.7
C75B C76B C71B 122.3(6)
C75B C76B H76B 118.8
C71B C76B H76B 118.8
C86B C81B C82B 114.5(5)
C86B C81B B1B 124.3(5)
C82B C81B B1B 120.9(5)
C83B C82B C81B 122.5(6)
C83B C82B H82B 118.7
C81B C82B H82B 118.7
C84B C83B C82B 121.1(6)
C84B C83B H83B 119.4
C82B C83B H83B 119.4
C83B C84B C85B 118.9(6)
C83B C84B H84B 120.6
C85B C84B H84B 120.6
C84B C85B C86B 119.5(6)
C84B C85B H85B 120.3
C86B C85B H85B 120.3
C81B C86B C85B 123.5(6)
C81B C86B H86B 118.3
C85B C86B H86B 118.3
C92B C91B C96B 115.0(5)
C92B C91B B1B 122.8(5)
C96B C91B B1B 121.9(5)
C91B C92B C93B 123.3(6)
C91B C92B H92B 118.4
C93B C92B H92B 118.4
C94B C93B C92B 119.2(6)
C94B C93B H93B 120.4
C92B C93B H93B 120.4
C95B C94B C93B 119.0(6)
C95B C94B H94B 120.5
C93B C94B H94B 120.5
C96B C95B C94B 120.5(6)
C96B C95B H95B 119.8
C94B C95B H95B 119.8
C95B C96B C91B 123.1(6)
C95B C96B H96B 118.5
C91B C96B H96B 118.5
C116 C111 C112 114.8(5)
C116 C111 B1B 124.4(5)
C112 C111 B1B 120.5(5)
C113 C112 C111 122.7(5)
C113 C112 H11A 118.6
C111 C112 H11A 118.6
C114 C113 C112 119.8(6)
C114 C113 H11B 120.1
C112 C113 H11B 120.1
C115 C114 C113 119.6(5)
C115 C114 H11C 120.2
C113 C114 H11C 120.2
C114 C115 C116 119.9(6)
C114 C115 H11D 120.1
C116 C115 H11D 120.1
C111 C116 C115 123.1(6)
C111 C116 H11E 118.4
C115 C116 H11E 118.4
C111 B1B C71B 112.9(5)
C111 B1B C81B 104.5(4)
C71B B1B C81B 112.3(4)
C111 B1B C91B 112.0(4)
C71B B1B C91B 102.8(4)
C81B B1B C91B 112.6(5)

loop_
_geom_bond_atom_site_label_1
_geom_bond_atom_site_label_2
_geom_bond_distance
Fe1A C7A 1.758(5)
Fe1A N2A 1.976(4)
Fe1A N1A 2.088(4)
Fe1A P1A 2.2403(16)
Fe1A P2A 2.2557(15)
Fe1A Br1A 2.4970(9)
P1A C31A 1.823(5)
P1A C4A 1.827(5)
P1A C41A 1.840(6)
P2A C51A 1.855(6)
P2A C6A 1.857(5)
P2A C61A 1.857(6)
O1A C7A 1.146(7)
N1A C3A 1.489(7)
N1A C1A 1.512(6)
N1A H1A 1.0000
N2A C5A 1.280(6)
N2A C2A 1.495(6)
C1A C11A 1.521(7)
C1A C2A 1.530(6)
C1A H1AA 1.0000
C2A C21A 1.518(6)
C2A H2AA 1.0000
C3A C4A 1.520(8)
C3A H3AA 0.9900
C3A H3AB 0.9900
C4A H4AA 0.9900
C4A H4AB 0.9900
C5A C6A 1.477(8)
C5A H5AA 0.9500
C6A H6AA 0.9900
C6A H6AB 0.9900
C11A C16A 1.382(8)
C11A C12A 1.388(7)
C12A C13A 1.381(7)
C12A H12A 0.9500
C13A C14A 1.354(9)
C13A H13A 0.9500
C14A C15A 1.395(9)
C14A H14A 0.9500
C15A C16A 1.383(8)
C15A H15A 0.9500
C16A H16A 0.9500
C21A C22A 1.381(8)
C21A C26A 1.391(8)
C22A C23A 1.389(7)
C22A H22A 0.9500
C23A C24A 1.368(9)
C23A H23A 0.9500
C24A C25A 1.382(10)
C24A H24A 0.9500
C25A C26A 1.396(8)
C25A H25A 0.9500
C26A H26A 0.9500
C31A C36A 1.394(8)
C31A C32A 1.409(7)
C32A C33A 1.379(8)
C32A H32A 0.9500
C33A C34A 1.378(9)
C33A H33A 0.9500
C34A C35A 1.362(8)
C34A H34A 0.9500
C35A C36A 1.392(8)
C35A H35A 0.9500
C36A H36A 0.9500
C41A C42A 1.385(8)
C41A C46A 1.391(9)
C42A C43A 1.403(9)
C42A H42A 0.9500
C43A C44A 1.371(11)
C43A H43A 0.9500
C44A C45A 1.372(10)
C44A H44A 0.9500
C45A C46A 1.392(9)
C45A H45A 0.9500
C46A H46A 0.9500
C51A C56A 1.535(7)
C51A C52A 1.540(7)
C51A H51A 1.0000
C52A C53A 1.516(9)
C52A H52A 0.9900
C52A H52B 0.9900
C53A C54A 1.514(9)
C53A H53A 0.9900
C53A H53B 0.9900
C54A C55A 1.524(9)
C54A H54A 0.9900
C54A H54B 0.9900
C55A C56A 1.521(9)
C55A H55A 0.9900
C55A H55B 0.9900
C56A H56A 0.9900
C56A H56B 0.9900
C61A C62A 1.498(8)
C61A C66A 1.540(7)
C61A H61A 1.0000
C62A C63A 1.543(10)
C62A H62A 0.9900
C62A H62B 0.9900
C63A C64A 1.524(10)
C63A H63A 0.9900
C63A H63B 0.9900
C64A C65A 1.487(9)
C64A H64A 0.9900
C64A H64B 0.9900
C65A C66A 1.519(9)
C65A H65A 0.9900
C65A H65B 0.9900
C66A H66A 0.9900
C66A H66B 0.9900
Fe1B C7B 1.757(5)
Fe1B N2B 1.990(4)
Fe1B N1B 2.071(4)
Fe1B P1B 2.2462(16)
Fe1B P2B 2.2601(15)
Fe1B Br1B 2.5183(9)
P1B C39B 1.822(5)
P1B C4B 1.832(5)
P1B C41B 1.842(6)
P2B C31B 1.853(6)
P2B C61B 1.854(6)
P2B C6B 1.855(5)
O1B C7B 1.146(7)
N1B C3B 1.508(7)
N1B C1B 1.521(6)
N1B H1B 1.0000
N2B C5B 1.266(6)
N2B C2B 1.498(6)
C1B C2B 1.518(6)
C1B C11B 1.523(7)
C1B H1BA 1.0000
C2B C21B 1.502(6)
C2B H2BA 1.0000
C3B C4B 1.532(8)
C3B H3BA 0.9900
C3B H3BB 0.9900
C4B H4BA 0.9900
C4B H4BB 0.9900
C5B C6B 1.494(7)
C5B H5BA 0.9500
C6B H6BA 0.9900
C6B H6BB 0.9900
C11B C12B 1.380(7)
C11B C16B 1.394(8)
C12B C13B 1.384(7)
C12B H12B 0.9500
C13B C14B 1.380(9)
C13B H13B 0.9500
C14B C15B 1.373(10)
C14B H14B 0.9500
C15B C16B 1.387(8)
C15B H15B 0.9500
C16B H16B 0.9500
C21B C26B 1.395(8)
C21B C22B 1.401(7)
C22B C23B 1.397(8)
C22B H22B 0.9500
C23B C24B 1.366(10)
C23B H23B 0.9500
C24B C25B 1.389(9)
C24B H24B 0.9500
C25B C26B 1.387(7)
C25B H25B 0.9500
C26B H26B 0.9500
C31B C52B 1.526(8)
C31B C56B 1.528(7)
C31B H31A 1.0000
C32B C39B 1.378(7)
C32B C33B 1.388(7)
C32B H32B 0.9500
C33B C34B 1.385(9)
C33B H33B 0.9500
C34B C35B 1.386(8)
C34B H34B 0.9500
C35B C36B 1.388(8)
C35B H35B 0.9500
C36B C39B 1.401(8)
C36B H36B 0.9500
C41B C46B 1.390(8)
C41B C42B 1.393(8)
C42B C43B 1.392(9)
C42B H42B 0.9500
C43B C44B 1.378(10)
C43B H43B 0.9500
C44B C45B 1.385(9)
C44B H44B 0.9500
C45B C46B 1.394(9)
C45B H45B 0.9500
C46B H46B 0.9500
C52B C53B 1.539(9)
C52B H52C 0.9900
C52B H52D 0.9900
C53B C54B 1.525(8)
C53B H53C 0.9900
C53B H53D 0.9900
C54B C55B 1.504(9)
C54B H54C 0.9900
C54B H54D 0.9900
C55B C56B 1.527(8)
C55B H55C 0.9900
C55B H55D 0.9900
C56B H56C 0.9900
C56B H56D 0.9900
C61B C66B 1.525(7)
C61B C62B 1.552(7)
C61B H61B 1.0000
C62B C63B 1.529(9)
C62B H62C 0.9900
C62B H62D 0.9900
C63B C64B 1.497(9)
C63B H63C 0.9900
C63B H63D 0.9900
C64B C65B 1.509(9)
C64B H64C 0.9900
C64B H64D 0.9900
C65B C66B 1.538(9)
C65B H65C 0.9900
C65B H65D 0.9900
C66B H66C 0.9900
C66B H66D 0.9900
C71A C72A 1.399(8)
C71A C76A 1.403(8)
C71A B1A 1.650(8)
C72A C73A 1.390(8)
C72A H72A 0.9500
C73A C74A 1.389(9)
C73A H73A 0.9500
C74A C75A 1.379(10)
C74A H74A 0.9500
C75A C76A 1.394(8)
C75A H75A 0.9500
C76A H76A 0.9500
C81A C82A 1.404(8)
C81A C86A 1.404(8)
C81A B1A 1.647(8)
C82A C83A 1.380(9)
C82A H82A 0.9500
C83A C84A 1.397(10)
C83A H83A 0.9500
C84A C85A 1.375(9)
C84A H84A 0.9500
C85A C86A 1.379(8)
C85A H85A 0.9500
C86A H86A 0.9500
C91A C92A 1.395(8)
C91A C96A 1.411(8)
C91A B1A 1.634(9)
C92A C93A 1.402(8)
C92A H92A 0.9500
C93A C94A 1.380(9)
C93A H93A 0.9500
C94A C95A 1.373(9)
C94A H94A 0.9500
C95A C96A 1.380(9)
C95A H95A 0.9500
C96A H96A 0.9500
C101 C106 1.399(8)
C101 C102 1.404(8)
C101 B1A 1.654(8)
C102 C103 1.381(9)
C102 H10A 0.9500
C103 C104 1.379(9)
C103 H10B 0.9500
C104 C105 1.380(9)
C104 H10C 0.9500
C105 C106 1.391(9)
C105 H10D 0.9500
C106 H10E 0.9500
C71B C72B 1.402(8)
C71B C76B 1.410(8)
C71B B1B 1.640(8)
C72B C73B 1.379(8)
C72B H72B 0.9500
C73B C74B 1.375(9)
C73B H73B 0.9500
C74B C75B 1.356(9)
C74B H74B 0.9500
C75B C76B 1.386(8)
C75B H75B 0.9500
C76B H76B 0.9500
C81B C86B 1.379(8)
C81B C82B 1.408(8)
C81B B1B 1.648(8)
C82B C83B 1.386(9)
C82B H82B 0.9500
C83B C84B 1.364(9)
C83B H83B 0.9500
C84B C85B 1.373(10)
C84B H84B 0.9500
C85B C86B 1.411(9)
C85B H85B 0.9500
C86B H86B 0.9500
C91B C92B 1.381(8)
C91B C96B 1.416(8)
C91B B1B 1.656(8)
C92B C93B 1.402(8)
C92B H92B 0.9500
C93B C94B 1.394(9)
C93B H93B 0.9500
C94B C95B 1.384(9)
C94B H94B 0.9500
C95B C96B 1.365(8)
C95B H95B 0.9500
C96B H96B 0.9500
C111 C116 1.398(8)
C111 C112 1.399(8)
C111 B1B 1.630(8)
C112 C113 1.399(8)
C112 H11A 0.9500
C113 C114 1.380(9)
C113 H11B 0.9500
C114 C115 1.365(10)
C114 H11C 0.9500
C115 C116 1.398(8)
C115 H11D 0.9500
C116 H11E 0.9500

loop_
_geom_torsion_atom_site_label_1
_geom_torsion_atom_site_label_2
_geom_torsion_atom_site_label_3
_geom_torsion_atom_site_label_4
_geom_torsion
C3A N1A C1A C11A -39.4(6)
Fe1A N1A C1A C11A -172.8(3)
C3A N1A C1A C2A 89.7(5)
Fe1A N1A C1A C2A -43.7(4)
C5A N2A C2A C21A 15.0(6)
Fe1A N2A C2A C21A -160.7(3)
C5A N2A C2A C1A 140.9(5)
Fe1A N2A C2A C1A -34.7(4)
N1A C1A C2A N2A 50.1(4)
C11A C1A C2A N2A 179.9(4)
N1A C1A C2A C21A 175.2(4)
C11A C1A C2A C21A -55.0(5)
C1A N1A C3A C4A -142.1(4)
Fe1A N1A C3A C4A -13.6(5)
N1A C3A C4A P1A 43.0(5)
C31A P1A C4A C3A 71.2(4)
C41A P1A C4A C3A 178.1(4)
Fe1A P1A C4A C3A -49.6(4)
C2A N2A C5A C6A 179.5(5)
Fe1A N2A C5A C6A -5.2(7)
N2A C5A C6A P2A -1.4(7)
C51A P2A C6A C5A 127.7(4)
C61A P2A C6A C5A -117.8(4)
Fe1A P2A C6A C5A 5.7(4)
N1A C1A C11A C16A 84.0(6)
C2A C1A C11A C16A -41.8(7)
N1A C1A C11A C12A -96.8(5)
C2A C1A C11A C12A 137.5(5)
C16A C11A C12A C13A -1.5(8)
C1A C11A C12A C13A 179.2(5)
C11A C12A C13A C14A 0.7(8)
C12A C13A C14A C15A -0.4(9)
C13A C14A C15A C16A 0.9(9)
C12A C11A C16A C15A 2.0(8)
C1A C11A C16A C15A -178.8(5)
C14A C15A C16A C11A -1.7(8)
N2A C2A C21A C22A 76.5(6)
C1A C2A C21A C22A -44.1(7)
N2A C2A C21A C26A -100.0(5)
C1A C2A C21A C26A 139.3(5)
C26A C21A C22A C23A 0.6(8)
C2A C21A C22A C23A -175.9(5)
C21A C22A C23A C24A 0.3(9)
C22A C23A C24A C25A -1.4(9)
C23A C24A C25A C26A 1.5(9)
C22A C21A C26A C25A -0.5(8)
C2A C21A C26A C25A 176.1(5)
C24A C25A C26A C21A -0.6(8)
C4A P1A C31A C36A 12.6(5)
C41A P1A C31A C36A -96.0(5)
Fe1A P1A C31A C36A 119.3(4)
C4A P1A C31A C32A -168.8(4)
C41A P1A C31A C32A 82.6(5)
Fe1A P1A C31A C32A -62.2(5)
C36A C31A C32A C33A 0.4(8)
P1A C31A C32A C33A -178.2(4)
C31A C32A C33A C34A -1.5(9)
C32A C33A C34A C35A 1.0(9)
C33A C34A C35A C36A 0.6(10)
C34A C35A C36A C31A -1.8(9)
C32A C31A C36A C35A 1.3(8)
P1A C31A C36A C35A 179.8(5)
C31A P1A C41A C42A 166.0(5)
C4A P1A C41A C42A 56.9(5)
Fe1A P1A C41A C42A -54.7(5)
C31A P1A C41A C46A -13.1(5)
C4A P1A C41A C46A -122.2(5)
Fe1A P1A C41A C46A 126.2(4)
C46A C41A C42A C43A 0.5(9)
P1A C41A C42A C43A -178.6(5)
C41A C42A C43A C44A -1.2(10)
C42A C43A C44A C45A 1.4(10)
C43A C44A C45A C46A -0.9(11)
C42A C41A C46A C45A 0.0(9)
P1A C41A C46A C45A 179.1(5)
C44A C45A C46A C41A 0.2(10)
C6A P2A C51A C56A -162.8(4)
C61A P2A C51A C56A 84.5(5)
Fe1A P2A C51A C56A -54.4(5)
C6A P2A C51A C52A 65.8(5)
C61A P2A C51A C52A -46.9(5)
Fe1A P2A C51A C52A 174.2(3)
C56A C51A C52A C53A 55.0(7)
P2A C51A C52A C53A -171.6(4)
C51A C52A C53A C54A -55.1(8)
C52A C53A C54A C55A 55.6(8)
C53A C54A C55A C56A -56.5(8)
C54A C55A C56A C51A 56.6(7)
C52A C51A C56A C55A -55.6(7)
P2A C51A C56A C55A 170.5(5)
C51A P2A C61A C62A 78.0(5)
C6A P2A C61A C62A -31.9(6)
Fe1A P2A C61A C62A -143.1(5)
C51A P2A C61A C66A -52.3(5)
C6A P2A C61A C66A -162.2(4)
Fe1A P2A C61A C66A 86.6(4)
C66A C61A C62A C63A -55.5(8)
P2A C61A C62A C63A 174.1(5)
C61A C62A C63A C64A 57.4(9)
C62A C63A C64A C65A -56.4(10)
C63A C64A C65A C66A 54.8(9)
C64A C65A C66A C61A -53.6(8)
C62A C61A C66A C65A 53.8(7)
P2A C61A C66A C65A -172.1(4)
C3B N1B C1B C2B -168.9(4)
Fe1B N1B C1B C2B -37.5(4)
C3B N1B C1B C11B 66.3(5)
Fe1B N1B C1B C11B -162.3(3)
C5B N2B C2B C21B 29.0(6)
Fe1B N2B C2B C21B -165.2(3)
C5B N2B C2B C1B 156.5(4)
Fe1B N2B C2B C1B -37.7(4)
N1B C1B C2B N2B 47.6(4)
C11B C1B C2B N2B 171.9(4)
N1B C1B C2B C21B 174.6(4)
C11B C1B C2B C21B -61.1(5)
C1B N1B C3B C4B 105.2(5)
Fe1B N1B C3B C4B -22.1(5)
N1B C3B C4B P1B -14.1(5)
C39B P1B C4B C3B -84.7(4)
C41B P1B C4B C3B 169.1(4)
Fe1B P1B C4B C3B 38.4(4)
C2B N2B C5B C6B 172.6(4)
Fe1B N2B C5B C6B 8.5(7)
N2B C5B C6B P2B -11.4(7)
C31B P2B C6B C5B -112.0(4)
C61B P2B C6B C5B 133.6(4)
Fe1B P2B C6B C5B 8.7(4)
C2B C1B C11B C12B -55.3(6)
N1B C1B C11B C12B 66.8(6)
C2B C1B C11B C16B 125.0(5)
N1B C1B C11B C16B -113.0(5)
C16B C11B C12B C13B 0.1(8)
C1B C11B C12B C13B -179.6(5)
C11B C12B C13B C14B -0.1(8)
C12B C13B C14B C15B 0.8(9)
C13B C14B C15B C16B -1.5(9)
C14B C15B C16B C11B 1.5(8)
C12B C11B C16B C15B -0.9(8)
C1B C11B C16B C15B 178.9(5)
N2B C2B C21B C26B 71.2(6)
C1B C2B C21B C26B -51.7(6)
N2B C2B C21B C22B -104.2(5)
C1B C2B C21B C22B 132.8(5)
C26B C21B C22B C23B -0.9(8)
C2B C21B C22B C23B 174.8(5)
C21B C22B C23B C24B 0.3(8)
C22B C23B C24B C25B 0.5(9)
C23B C24B C25B C26B -0.8(9)
C24B C25B C26B C21B 0.3(8)
C22B C21B C26B C25B 0.6(8)
C2B C21B C26B C25B -175.0(5)
C61B P2B C31B C52B 48.8(5)
C6B P2B C31B C52B -61.9(5)
Fe1B P2B C31B C52B -171.7(3)
C61B P2B C31B C56B -83.8(5)
C6B P2B C31B C56B 165.5(4)
Fe1B P2B C31B C56B 55.7(5)
C39B C32B C33B C34B 2.4(8)
C32B C33B C34B C35B -0.4(9)
C33B C34B C35B C36B -1.6(9)
C34B C35B C36B C39B 1.6(9)
C33B C32B C39B C36B -2.4(8)
C33B C32B C39B P1B 174.7(4)
C35B C36B C39B C32B 0.4(8)
C35B C36B C39B P1B -176.6(5)
C4B P1B C39B C32B 175.8(4)
C41B P1B C39B C32B -78.5(5)
Fe1B P1B C39B C32B 66.2(5)
C4B P1B C39B C36B -7.3(5)
C41B P1B C39B C36B 98.4(5)
Fe1B P1B C39B C36B -116.9(4)
C39B P1B C41B C46B 13.1(5)
C4B P1B C41B C46B 122.3(5)
Fe1B P1B C41B C46B -127.3(4)
C39B P1B C41B C42B -163.7(5)
C4B P1B C41B C42B -54.5(5)
Fe1B P1B C41B C42B 55.9(5)
C46B C41B C42B C43B 1.0(9)
P1B C41B C42B C43B 177.8(5)
C41B C42B C43B C44B -1.8(9)
C42B C43B C44B C45B 1.6(10)
C43B C44B C45B C46B -0.5(10)
C42B C41B C46B C45B 0.1(8)
P1B C41B C46B C45B -176.8(5)
C44B C45B C46B C41B -0.3(9)
C56B C31B C52B C53B -54.6(7)
P2B C31B C52B C53B 170.9(4)
C31B C52B C53B C54B 53.3(7)
C52B C53B C54B C55B -53.8(8)
C53B C54B C55B C56B 54.9(8)
C54B C55B C56B C31B -56.2(7)
C52B C31B C56B C55B 56.3(7)
P2B C31B C56B C55B -169.4(4)
C31B P2B C61B C66B 53.3(5)
C6B P2B C61B C66B 163.2(4)
Fe1B P2B C61B C66B -84.6(4)
C31B P2B C61B C62B -75.5(5)
C6B P2B C61B C62B 34.3(5)
Fe1B P2B C61B C62B 146.5(4)
C66B C61B C62B C63B 55.4(7)
P2B C61B C62B C63B -175.0(5)
C61B C62B C63B C64B -55.8(8)
C62B C63B C64B C65B 56.3(9)
C63B C64B C65B C66B -55.4(8)
C62B C61B C66B C65B -55.5(7)
P2B C61B C66B C65B 172.9(4)
C64B C65B C66B C61B 55.3(7)
C76A C71A C72A C73A 1.0(9)
B1A C71A C72A C73A 174.1(6)
C71A C72A C73A C74A -0.4(9)
C72A C73A C74A C75A -0.8(9)
C73A C74A C75A C76A 1.4(9)
C74A C75A C76A C71A -0.9(10)
C72A C71A C76A C75A -0.3(9)
B1A C71A C76A C75A -173.5(5)
C86A C81A C82A C83A 0.2(9)
B1A C81A C82A C83A -174.3(6)
C81A C82A C83A C84A -0.7(10)
C82A C83A C84A C85A 1.9(10)
C83A C84A C85A C86A -2.7(10)
C84A C85A C86A C81A 2.3(10)
C82A C81A C86A C85A -1.0(9)
B1A C81A C86A C85A 173.6(6)
C96A C91A C92A C93A -1.6(8)
B1A C91A C92A C93A -174.3(5)
C91A C92A C93A C94A 0.1(9)
C92A C93A C94A C95A 0.7(9)
C93A C94A C95A C96A -0.1(9)
C94A C95A C96A C91A -1.5(9)
C92A C91A C96A C95A 2.2(8)
B1A C91A C96A C95A 174.9(5)
C106 C101 C102 C103 2.0(8)
B1A C101 C102 C103 176.4(5)
C101 C102 C103 C104 -0.8(9)
C102 C103 C104 C105 -0.8(8)
C103 C104 C105 C106 1.0(8)
C104 C105 C106 C101 0.3(9)
C102 C101 C106 C105 -1.7(8)
B1A C101 C106 C105 -176.2(5)
C92A C91A B1A C81A -41.7(7)
C96A C91A B1A C81A 146.1(5)
C92A C91A B1A C71A 78.7(6)
C96A C91A B1A C71A -93.5(6)
C92A C91A B1A C101 -160.7(5)
C96A C91A B1A C101 27.1(7)
C82A C81A B1A C91A -27.5(7)
C86A C81A B1A C91A 158.4(5)
C82A C81A B1A C71A -142.7(5)
C86A C81A B1A C71A 43.2(7)
C82A C81A B1A C101 96.8(6)
C86A C81A B1A C101 -77.3(6)
C72A C71A B1A C91A -85.5(6)
C76A C71A B1A C91A 87.2(6)
C72A C71A B1A C81A 35.3(7)
C76A C71A B1A C81A -152.0(5)
C72A C71A B1A C101 151.9(5)
C76A C71A B1A C101 -35.4(7)
C106 C101 B1A C91A -153.0(5)
C102 C101 B1A C91A 33.0(7)
C106 C101 B1A C81A 83.8(6)
C102 C101 B1A C81A -90.3(6)
C106 C101 B1A C71A -37.0(7)
C102 C101 B1A C71A 148.9(5)
C76B C71B C72B C73B 1.1(8)
B1B C71B C72B C73B 174.4(5)
C71B C72B C73B C74B -1.4(9)
C72B C73B C74B C75B 1.1(9)
C73B C74B C75B C76B -0.6(9)
C74B C75B C76B C71B 0.4(9)
C72B C71B C76B C75B -0.6(8)
B1B C71B C76B C75B -174.1(5)
C86B C81B C82B C83B 1.1(8)
B1B C81B C82B C83B 175.8(5)
C81B C82B C83B C84B 1.2(9)
C82B C83B C84B C85B -2.0(9)
C83B C84B C85B C86B 0.4(8)
C82B C81B C86B C85B -2.8(8)
B1B C81B C86B C85B -177.2(5)
C84B C85B C86B C81B 2.1(9)
C96B C91B C92B C93B -1.2(8)
B1B C91B C92B C93B -175.0(5)
C91B C92B C93B C94B 0.7(9)
C92B C93B C94B C95B 0.7(9)
C93B C94B C95B C96B -1.6(9)
C94B C95B C96B C91B 1.0(9)
C92B C91B C96B C95B 0.4(8)
B1B C91B C96B C95B 174.2(5)
C116 C111 C112 C113 -2.3(8)
B1B C111 C112 C113 -175.7(5)
C111 C112 C113 C114 2.0(9)
C112 C113 C114 C115 -1.7(9)
C113 C114 C115 C116 1.9(9)
C112 C111 C116 C115 2.5(9)
B1B C111 C116 C115 175.6(6)
C114 C115 C116 C111 -2.3(10)
C116 C111 B1B C71B 147.0(5)
C112 C111 B1B C71B -40.2(7)
C116 C111 B1B C81B -90.7(6)
C112 C111 B1B C81B 82.1(6)
C116 C111 B1B C91B 31.5(7)
C112 C111 B1B C91B -155.7(5)
C72B C71B B1B C111 148.8(5)
C76B C71B B1B C111 -38.3(7)
C72B C71B B1B C81B 31.0(7)
C76B C71B B1B C81B -156.2(5)
C72B C71B B1B C91B -90.3(6)
C76B C71B B1B C91B 82.6(6)
C86B C81B B1B C111 91.3(6)
C82B C81B B1B C111 -82.7(6)
C86B C81B B1B C71B -145.9(5)
C82B C81B B1B C71B 40.0(7)
C86B C81B B1B C91B -30.5(7)
C82B C81B B1B C91B 155.4(5)
C92B C91B B1B C111 -149.2(5)
C96B C91B B1B C111 37.5(7)
C92B C91B B1B C71B 89.3(6)
C96B C91B B1B C71B -84.0(6)
C92B C91B B1B C81B -31.8(6)
C96B C91B B1B C81B 154.9(5)

_cod_database_fobs_code 1546664
